data_4126084
loop_
_publ_author_name
'Watanabe, Takuma'
'Mutoh, Yuichiro'
'Saito, Shinichi'

_publ_section_title
;
 Ruthenium-Catalyzed Cycloisomerization of 2-Alkynylanilides: Synthesis of
 3-Substituted Indoles by 1,2-Carbon Migration.
;
_journal_name_full 'Journal of the American Chemical Society'
_journal_paper_doi 10.1021/jacs.7b04564
_journal_year 2017
_chemical_formula_sum 'C18 H17 N O'
_chemical_formula_weight 263.32
_space_group_crystal_system orthorhombic
_space_group_IT_number 61
_space_group_name_Hall '-P 2ac 2ab'
_space_group_name_H-M_alt 'P b c a'
_symmetry_cell_setting orthorhombic
_symmetry_space_group_name_Hall '-P 2ac 2ab'
_symmetry_space_group_name_H-M 'P b c a'
_atom_sites_solution_hydrogens geom
_audit_creation_method SHELXL-2014/7
_cell_angle_alpha 90
_cell_angle_beta 90
_cell_angle_gamma 90
_cell_formula_units_Z 8
_cell_length_a 12.0059(13)
_cell_length_b 12.0835(13)
_cell_length_c 19.337(2)
_cell_measurement_reflns_used 5821
_cell_measurement_temperature 100(2)
_cell_measurement_theta_max 28.13
_cell_measurement_theta_min 2.61
_cell_volume 2805.3(5)
_computing_cell_refinement 'Bruker SAINT'
_computing_data_collection 'Bruker APEX2'
_computing_data_reduction 'Bruker SAINT'
_computing_molecular_graphics 'Yadokari-XG 2009 (Wakita Nemoto et al., 2009)'
_computing_publication_material 'Yadokari-XG 2009 (Wakita,Nemoto et al., 2009)'
_computing_structure_refinement 'SHELXL-2014/7 (Sheldrick, 2014)'
_computing_structure_solution 'SHELXT (Sheldrick, 2015)'
_diffrn_ambient_temperature 100(2)
_diffrn_measured_fraction_theta_full 1.000
_diffrn_measured_fraction_theta_max 0.992
_diffrn_measurement_device_type 'Bruker APEX-II CCD'
_diffrn_measurement_method '\f and \w scans'
_diffrn_radiation_type MoK\a
_diffrn_radiation_wavelength 0.71073
_diffrn_reflns_av_R_equivalents 0.0285
_diffrn_reflns_av_unetI/netI 0.0272
_diffrn_reflns_Laue_measured_fraction_full 1.000
_diffrn_reflns_Laue_measured_fraction_max 0.992
_diffrn_reflns_limit_h_max 13
_diffrn_reflns_limit_h_min -15
_diffrn_reflns_limit_k_max 15
_diffrn_reflns_limit_k_min -15
_diffrn_reflns_limit_l_max 25
_diffrn_reflns_limit_l_min -22
_diffrn_reflns_number 14585
_diffrn_reflns_point_group_measured_fraction_full 1.000
_diffrn_reflns_point_group_measured_fraction_max 0.992
_diffrn_reflns_theta_full 25.242
_diffrn_reflns_theta_max 27.496
_diffrn_reflns_theta_min 2.106
_exptl_absorpt_coefficient_mu 0.077
_exptl_absorpt_correction_T_max 0.989
_exptl_absorpt_correction_T_min 0.906
_exptl_absorpt_correction_type multi-scan
_exptl_absorpt_process_details 'SADABS 2015/4'
_exptl_crystal_colour colourless
_exptl_crystal_density_diffrn 1.247
_exptl_crystal_description prism
_exptl_crystal_F_000 1120
_exptl_crystal_size_max 0.266
_exptl_crystal_size_mid 0.25
_exptl_crystal_size_min 0.153
_refine_diff_density_max 0.248
_refine_diff_density_min -0.270
_refine_diff_density_rms 0.054
_refine_ls_extinction_method none
_refine_ls_goodness_of_fit_ref 1.031
_refine_ls_hydrogen_treatment constr
_refine_ls_matrix_type full
_refine_ls_number_parameters 184
_refine_ls_number_reflns 3194
_refine_ls_number_restraints 0
_refine_ls_restrained_S_all 1.031
_refine_ls_R_factor_all 0.0453
_refine_ls_R_factor_gt 0.0386
_refine_ls_shift/su_max 0.001
_refine_ls_shift/su_mean 0.000
_refine_ls_structure_factor_coef Fsqd
_refine_ls_weighting_details 'w=1/[\s^2^(Fo^2^)+(0.0560P)^2^+0.9655P] where P=(Fo^2^+2Fc^2^)/3'
_refine_ls_weighting_scheme calc
_refine_ls_wR_factor_gt 0.0999
_refine_ls_wR_factor_ref 0.1060
_reflns_Friedel_coverage 0.000
_reflns_number_gt 2759
_reflns_number_total 3194
_reflns_threshold_expression 'I > 2\s(I)'
_cod_data_source_file ja7b04564_si_003.cif
_cod_data_source_block 3k_TW-8-9-2
_cod_depositor_comments
;
The following automatic conversions were performed:

'_symmetry_cell_setting' value 'Orthorhombic' changed to
'orthorhombic' according to
/home/data/users/saulius/crontab/automatic-downloads/rss-feeds/ACS/lib/dictionaries/cif_core.dic
dictionary named 'cif_core.dic' version 2.4.2 from 2011-04-26.

Automatic conversion script
Id: cif_fix_values 4973 2017-02-22 13:04:09Z antanas 
;
_cod_original_cell_volume 2805.4(5)
_cod_original_sg_symbol_H-M Pbca
_cod_database_code 4126084
_shelx_shelxl_version_number 2014/7
_shelx_space_group_comment
;
The symmetry employed for this shelxl refinement is uniquely defined
by the following loop, which should always be used as a source of
symmetry information in preference to the above space-group names.
They are only intended as comments.
;
_shelx_estimated_absorpt_t_min 0.980
_shelx_estimated_absorpt_t_max 0.989

loop_
_space_group_symop_operation_xyz
'x, y, z'
'-x+1/2, -y, z+1/2'
'x+1/2, -y+1/2, -z'
'-x, y+1/2, -z+1/2'
'-x, -y, -z'
'x-1/2, y, -z-1/2'
'-x-1/2, y-1/2, z'
'x, -y-1/2, z-1/2'

loop_
_atom_site_label
_atom_site_type_symbol
_atom_site_fract_x
_atom_site_fract_y
_atom_site_fract_z
_atom_site_U_iso_or_equiv
_atom_site_adp_type
_atom_site_occupancy
_atom_site_site_symmetry_order
_atom_site_calc_flag
_atom_site_refinement_flags_posn
_atom_site_refinement_flags_adp
N1 N 0.72587(7) 0.41551(7) 0.63846(5) 0.0159(2) Uani 1 1 d . .
C1 C 0.62396(9) 0.45982(9) 0.66094(5) 0.0159(2) Uani 1 1 d . .
H1 H 0.6165 0.5242 0.6887 0.019 Uiso 1 1 calc R U
C2 C 0.53784(9) 0.39795(9) 0.63748(5) 0.0148(2) Uani 1 1 d . .
C3 C 0.53835(9) 0.22161(9) 0.55979(5) 0.0187(2) Uani 1 1 d . .
H3 H 0.4599 0.2116 0.5589 0.022 Uiso 1 1 calc R U
C4 C 0.60789(10) 0.15022(10) 0.52398(6) 0.0224(2) Uani 1 1 d . .
H4 H 0.5768 0.0908 0.4983 0.027 Uiso 1 1 calc R U
C5 C 0.72366(10) 0.16479(10) 0.52531(6) 0.0229(3) Uani 1 1 d . .
H5 H 0.7696 0.1148 0.5003 0.028 Uiso 1 1 calc R U
C6 C 0.77303(9) 0.25012(10) 0.56213(6) 0.0198(2) Uani 1 1 d . .
H6 H 0.8516 0.2596 0.5629 0.024 Uiso 1 1 calc R U
C7 C 0.70237(9) 0.32158(9) 0.59806(5) 0.0155(2) Uani 1 1 d . .
C8 C 0.58586(8) 0.30854(9) 0.59721(5) 0.0147(2) Uani 1 1 d . .
C9 C 0.83207(9) 0.45520(10) 0.65456(6) 0.0192(2) Uani 1 1 d . .
O1 O 0.91413(7) 0.40720(8) 0.63364(5) 0.0298(2) Uani 1 1 d . .
C10 C 0.83722(9) 0.55785(10) 0.69790(6) 0.0210(2) Uani 1 1 d . .
H10 H 0.9151 0.5751 0.7086 0.032 Uiso 1 1 calc R U
H10A H 0.7960 0.5459 0.7410 0.032 Uiso 1 1 calc R U
H10B H 0.8039 0.6197 0.6724 0.032 Uiso 1 1 calc R U
C11 C 0.41637(9) 0.41691(9) 0.64641(5) 0.0159(2) Uani 1 1 d . .
C12 C 0.35174(9) 0.33817(9) 0.68205(6) 0.0196(2) Uani 1 1 d . .
C13 C 0.23604(10) 0.35122(11) 0.68386(7) 0.0260(3) Uani 1 1 d . .
H13 H 0.1917 0.2978 0.7071 0.031 Uiso 1 1 calc R U
C14 C 0.18502(10) 0.44056(12) 0.65235(7) 0.0287(3) Uani 1 1 d . .
H14 H 0.1062 0.4474 0.6530 0.034 Uiso 1 1 calc R U
C15 C 0.24950(10) 0.52000(11) 0.61993(6) 0.0254(3) Uani 1 1 d . .
H15 H 0.2143 0.5825 0.5997 0.031 Uiso 1 1 calc R U
C16 C 0.36551(9) 0.51020(10) 0.61628(5) 0.0194(2) Uani 1 1 d . .
C17 C 0.40498(10) 0.24288(9) 0.71988(7) 0.0251(3) Uani 1 1 d . .
H17 H 0.3564 0.2193 0.7578 0.038 Uiso 1 1 calc R U
H17A H 0.4771 0.2663 0.7386 0.038 Uiso 1 1 calc R U
H17B H 0.4161 0.1811 0.6878 0.038 Uiso 1 1 calc R U
C18 C 0.43175(11) 0.59930(11) 0.58089(7) 0.0281(3) Uani 1 1 d . .
H18 H 0.3817 0.6456 0.5532 0.042 Uiso 1 1 calc R U
H18A H 0.4877 0.5653 0.5507 0.042 Uiso 1 1 calc R U
H18B H 0.4690 0.6451 0.6157 0.042 Uiso 1 1 calc R U

loop_
_atom_site_aniso_label
_atom_site_aniso_U_11
_atom_site_aniso_U_22
_atom_site_aniso_U_33
_atom_site_aniso_U_23
_atom_site_aniso_U_13
_atom_site_aniso_U_12
N1 0.0112(5) 0.0175(4) 0.0190(4) -0.0009(3) 0.0010(3) -0.0004(3)
C1 0.0129(5) 0.0169(5) 0.0179(5) -0.0002(4) 0.0011(4) 0.0013(4)
C2 0.0133(5) 0.0161(5) 0.0150(5) 0.0010(4) 0.0008(4) 0.0007(4)
C3 0.0181(5) 0.0201(5) 0.0179(5) 0.0001(4) -0.0006(4) -0.0024(4)
C4 0.0287(6) 0.0196(5) 0.0189(5) -0.0035(4) 0.0002(4) -0.0019(5)
C5 0.0262(6) 0.0223(6) 0.0203(5) -0.0029(4) 0.0047(4) 0.0056(5)
C6 0.0165(5) 0.0234(6) 0.0196(5) 0.0014(4) 0.0037(4) 0.0036(4)
C7 0.0153(5) 0.0162(5) 0.0151(5) 0.0017(4) 0.0007(4) 0.0000(4)
C8 0.0141(5) 0.0159(5) 0.0141(5) 0.0017(4) 0.0005(4) 0.0010(4)
C9 0.0124(5) 0.0230(6) 0.0221(5) 0.0032(4) -0.0009(4) -0.0023(4)
O1 0.0125(4) 0.0340(5) 0.0429(5) -0.0059(4) 0.0013(4) 0.0005(3)
C10 0.0173(5) 0.0229(6) 0.0229(6) 0.0016(4) -0.0019(4) -0.0056(4)
C11 0.0121(5) 0.0192(5) 0.0163(5) -0.0048(4) -0.0008(4) 0.0005(4)
C12 0.0158(5) 0.0191(5) 0.0239(6) -0.0066(4) 0.0032(4) -0.0025(4)
C13 0.0156(6) 0.0286(6) 0.0337(6) -0.0127(5) 0.0059(5) -0.0067(5)
C14 0.0110(5) 0.0430(8) 0.0320(7) -0.0185(6) -0.0025(4) 0.0026(5)
C15 0.0190(5) 0.0362(7) 0.0211(5) -0.0085(5) -0.0055(4) 0.0112(5)
C16 0.0181(5) 0.0254(6) 0.0146(5) -0.0042(4) -0.0018(4) 0.0050(4)
C17 0.0238(6) 0.0187(5) 0.0327(6) 0.0012(5) 0.0086(5) -0.0030(5)
C18 0.0285(6) 0.0299(6) 0.0260(6) 0.0094(5) 0.0036(5) 0.0101(5)

loop_
_atom_type_symbol
_atom_type_description
_atom_type_scat_dispersion_real
_atom_type_scat_dispersion_imag
_atom_type_scat_source
C C 0.0033 0.0016 'International Tables Vol C Tables 4.2.6.8 and 6.1.1.4'
H H 0.0000 0.0000 'International Tables Vol C Tables 4.2.6.8 and 6.1.1.4'
N N 0.0061 0.0033 'International Tables Vol C Tables 4.2.6.8 and 6.1.1.4'
O O 0.0106 0.0060 'International Tables Vol C Tables 4.2.6.8 and 6.1.1.4'

loop_
_geom_angle_atom_site_label_1
_geom_angle_atom_site_label_2
_geom_angle_atom_site_label_3
_geom_angle
C9 N1 C1 126.52(9)
C9 N1 C7 125.72(9)
C1 N1 C7 107.74(9)
C2 C1 N1 110.55(9)
C2 C1 H1 124.7
N1 C1 H1 124.7
C1 C2 C8 106.70(9)
C1 C2 C11 128.70(10)
C8 C2 C11 124.53(9)
C4 C3 C8 118.74(10)
C4 C3 H3 120.6
C8 C3 H3 120.6
C3 C4 C5 120.68(10)
C3 C4 H4 119.7
C5 C4 H4 119.7
C6 C5 C4 121.81(10)
C6 C5 H5 119.1
C4 C5 H5 119.1
C5 C6 C7 117.13(10)
C5 C6 H6 121.4
C7 C6 H6 121.4
C6 C7 N1 130.83(10)
C6 C7 C8 121.93(10)
N1 C7 C8 107.22(9)
C3 C8 C7 119.72(10)
C3 C8 C2 132.49(10)
C7 C8 C2 107.77(9)
O1 C9 N1 120.19(11)
O1 C9 C10 123.30(10)
N1 C9 C10 116.51(10)
C9 C10 H10 109.5
C9 C10 H10A 109.5
H10 C10 H10A 109.5
C9 C10 H10B 109.5
H10 C10 H10B 109.5
H10A C10 H10B 109.5
C12 C11 C16 120.30(10)
C12 C11 C2 119.57(10)
C16 C11 C2 120.05(10)
C13 C12 C11 118.91(11)
C13 C12 C17 119.70(11)
C11 C12 C17 121.36(10)
C14 C13 C12 121.13(12)
C14 C13 H13 119.4
C12 C13 H13 119.4
C13 C14 C15 119.57(11)
C13 C14 H14 120.2
C15 C14 H14 120.2
C14 C15 C16 121.40(11)
C14 C15 H15 119.3
C16 C15 H15 119.3
C15 C16 C11 118.58(11)
C15 C16 C18 119.26(11)
C11 C16 C18 122.16(10)
C12 C17 H17 109.5
C12 C17 H17A 109.5
H17 C17 H17A 109.5
C12 C17 H17B 109.5
H17 C17 H17B 109.5
H17A C17 H17B 109.5
C16 C18 H18 109.5
C16 C18 H18A 109.5
H18 C18 H18A 109.5
C16 C18 H18B 109.5
H18 C18 H18B 109.5
H18A C18 H18B 109.5

loop_
_geom_bond_atom_site_label_1
_geom_bond_atom_site_label_2
_geom_bond_distance
N1 C9 1.3974(14)
N1 C1 1.4045(13)
N1 C7 1.4065(14)
C1 C2 1.3541(15)
C1 H1 0.9500
C2 C8 1.4512(14)
C2 C11 1.4863(14)
C3 C4 1.3858(16)
C3 C8 1.3973(15)
C3 H3 0.9500
C4 C5 1.4013(17)
C4 H4 0.9500
C5 C6 1.3860(17)
C5 H5 0.9500
C6 C7 1.3958(15)
C6 H6 0.9500
C7 C8 1.4077(14)
C9 O1 1.2127(14)
C9 C10 1.4982(16)
C10 H10 0.9800
C10 H10A 0.9800
C10 H10B 0.9800
C11 C12 1.4079(15)
C11 C16 1.4083(15)
C12 C13 1.3985(16)
C12 C17 1.5065(17)
C13 C14 1.3828(19)
C13 H13 0.9500
C14 C15 1.383(2)
C14 H14 0.9500
C15 C16 1.3996(16)
C15 H15 0.9500
C16 C18 1.5033(17)
C17 H17 0.9800
C17 H17A 0.9800
C17 H17B 0.9800
C18 H18 0.9800
C18 H18A 0.9800
C18 H18B 0.9800

loop_
_geom_torsion_atom_site_label_1
_geom_torsion_atom_site_label_2
_geom_torsion_atom_site_label_3
_geom_torsion_atom_site_label_4
_geom_torsion
C9 N1 C1 C2 -177.71(10)
C7 N1 C1 C2 0.72(12)
N1 C1 C2 C8 -0.25(12)
N1 C1 C2 C11 -177.33(10)
C8 C3 C4 C5 0.07(17)
C3 C4 C5 C6 0.08(18)
C4 C5 C6 C7 -0.04(17)
C5 C6 C7 N1 -178.72(11)
C5 C6 C7 C8 -0.14(16)
C9 N1 C7 C6 -3.71(18)
C1 N1 C7 C6 177.84(11)
C9 N1 C7 C8 177.55(10)
C1 N1 C7 C8 -0.89(11)
C4 C3 C8 C7 -0.25(15)
C4 C3 C8 C2 177.70(11)
C6 C7 C8 C3 0.30(16)
N1 C7 C8 C3 179.17(9)
C6 C7 C8 C2 -178.12(10)
N1 C7 C8 C2 0.75(11)
C1 C2 C8 C3 -178.45(11)
C11 C2 C8 C3 -1.22(18)
C1 C2 C8 C7 -0.32(12)
C11 C2 C8 C7 176.92(10)
C1 N1 C9 O1 177.57(10)
C7 N1 C9 O1 -0.59(17)
C1 N1 C9 C10 -2.53(16)
C7 N1 C9 C10 179.31(10)
C1 C2 C11 C12 -118.25(13)
C8 C2 C11 C12 65.14(14)
C1 C2 C11 C16 65.02(15)
C8 C2 C11 C16 -111.59(12)
C16 C11 C12 C13 3.30(16)
C2 C11 C12 C13 -173.42(10)
C16 C11 C12 C17 -174.74(10)
C2 C11 C12 C17 8.54(15)
C11 C12 C13 C14 -1.06(17)
C17 C12 C13 C14 177.01(11)
C12 C13 C14 C15 -1.64(18)
C13 C14 C15 C16 2.13(17)
C14 C15 C16 C11 0.10(16)
C14 C15 C16 C18 -179.56(11)
C12 C11 C16 C15 -2.83(15)
C2 C11 C16 C15 173.88(10)
C12 C11 C16 C18 176.82(10)
C2 C11 C16 C18 -6.48(16)
